data_4034390
loop_
_publ_author_name
'Sheng, Guorong'
'Li, Zhenmin'
'Mao, Jianming'
'Lu, Ping'
'Wang, Yanguang'

_publ_section_title
;
 General Approach To Construct
 Azepino[2,3-<i>b</i>:4,5-<i>b</i>']diindoles,
 Azocino[2,3-<i>b</i>:4,5-<i>b</i>']diindoles, and
 Azonino[2,3-<i>b</i>:4,5-<i>b</i>']diindoles via Rh(II)-Catalyzed
 Reactions of 3-Diazoindolin-2-imines with 3-(Bromoalkyl)indoles.
;
_journal_issue 15
_journal_name_full 'The Journal of organic chemistry'
_journal_page_first 9561
_journal_page_last 9569
_journal_paper_doi 10.1021/acs.joc.9b01169
_journal_volume 84
_journal_year 2019
_chemical_formula_moiety 'C35 H33 N3 O2 S'
_chemical_formula_sum 'C35 H33 N3 O2 S'
_chemical_formula_weight 559.70
_space_group_crystal_system monoclinic
_space_group_IT_number 14
_space_group_name_Hall '-P 2yn'
_space_group_name_H-M_alt 'P 1 21/n 1'
_atom_sites_solution_hydrogens geom
_atom_sites_solution_primary direct
_audit_creation_date 2017-12-17
_audit_creation_method
;
Olex2 1.2
(compiled 2017.03.28 svn.r3405 for OlexSys, GUI svn.r5381)
;
_cell_angle_alpha 90
_cell_angle_beta 96.549(6)
_cell_angle_gamma 90
_cell_formula_units_Z 4
_cell_length_a 14.9128(9)
_cell_length_b 9.6989(5)
_cell_length_c 19.5579(10)
_cell_measurement_reflns_used 3134
_cell_measurement_temperature 293(2)
_cell_measurement_theta_max 29.4115
_cell_measurement_theta_min 3.2794
_cell_volume 2810.4(3)
_computing_cell_refinement
;
CrysAlisPro, Agilent Technologies,
Version 1.171.35.11 (release 16-05-2011 CrysAlis171 .NET)
(compiled May 16 2011,17:55:39)
;
_computing_data_collection
;
CrysAlisPro, Agilent Technologies,
Version 1.171.35.11 (release 16-05-2011 CrysAlis171 .NET)
(compiled May 16 2011,17:55:39)
;
_computing_data_reduction
;
CrysAlisPro, Agilent Technologies,
Version 1.171.35.11 (release 16-05-2011 CrysAlis171 .NET)
(compiled May 16 2011,17:55:39)
;
_computing_molecular_graphics 'Olex2 (Dolomanov et al., 2009)'
_computing_publication_material 'Olex2 (Dolomanov et al., 2009)'
_computing_structure_refinement 'ShelXL (Sheldrick, 2015)'
_computing_structure_solution 'ShelXS (Sheldrick, 2008)'
_diffrn_ambient_temperature 293.15
_diffrn_detector_area_resol_mean 10.3592
_diffrn_measured_fraction_theta_full 0.997
_diffrn_measured_fraction_theta_max 0.997
_diffrn_measurement_details
;
#__ type_ start__ end____ width___ exp.time_
  1 omega  -41.00   40.00   1.0000   70.0000
omega____ theta____ kappa____ phi______ frames
    -      -11.5304   86.0000  -29.0000 81

#__ type_ start__ end____ width___ exp.time_
  2 omega  -89.00   20.00   1.0000   70.0000
omega____ theta____ kappa____ phi______ frames
    -      -11.5304  -77.0000 -150.0000 109
;
_diffrn_measurement_device_type 'Xcalibur, Atlas, Gemini ultra'
_diffrn_measurement_method '\w scans'
_diffrn_orient_matrix_UB_11 -0.0406721000
_diffrn_orient_matrix_UB_12 -0.0376754000
_diffrn_orient_matrix_UB_13 0.0006099000
_diffrn_orient_matrix_UB_21 0.0056007000
_diffrn_orient_matrix_UB_22 -0.0289482000
_diffrn_orient_matrix_UB_23 -0.0325584000
_diffrn_orient_matrix_UB_31 0.0246448000
_diffrn_orient_matrix_UB_32 -0.0555594000
_diffrn_orient_matrix_UB_33 0.0165149000
_diffrn_radiation_monochromator graphite
_diffrn_radiation_type MoK\a
_diffrn_radiation_wavelength 0.71073
_diffrn_reflns_av_R_equivalents 0.0418
_diffrn_reflns_av_unetI/netI 0.0477
_diffrn_reflns_Laue_measured_fraction_full 0.997
_diffrn_reflns_Laue_measured_fraction_max 0.997
_diffrn_reflns_limit_h_max 14
_diffrn_reflns_limit_h_min -17
_diffrn_reflns_limit_k_max 11
_diffrn_reflns_limit_k_min -11
_diffrn_reflns_limit_l_max 22
_diffrn_reflns_limit_l_min -23
_diffrn_reflns_number 11729
_diffrn_reflns_point_group_measured_fraction_full 0.997
_diffrn_reflns_point_group_measured_fraction_max 0.997
_diffrn_reflns_theta_full 25.242
_diffrn_reflns_theta_max 25.349
_diffrn_reflns_theta_min 3.286
_diffrn_source 'Enhance (Mo) X-ray Source'
_exptl_absorpt_coefficient_mu 0.154
_exptl_absorpt_correction_T_max 1.00000
_exptl_absorpt_correction_T_min 0.44743
_exptl_absorpt_correction_type multi-scan
_exptl_absorpt_process_details
;
CrysAlisPro, Agilent Technologies,
Version 1.171.35.11 (release 16-05-2011 CrysAlis171 .NET)
(compiled May 16 2011,17:55:39)
Empirical absorption correction using spherical harmonics,
 implemented in SCALE3 ABSPACK scaling algorithm.
;
_exptl_crystal_colour colourless
_exptl_crystal_colour_primary colourless
_exptl_crystal_density_diffrn 1.323
_exptl_crystal_description block
_exptl_crystal_F_000 1184
_exptl_crystal_size_max 0.39
_exptl_crystal_size_mid 0.32
_exptl_crystal_size_min 0.28
_refine_diff_density_max 0.548
_refine_diff_density_min -0.458
_refine_diff_density_rms 0.071
_refine_ls_extinction_method none
_refine_ls_goodness_of_fit_ref 1.041
_refine_ls_hydrogen_treatment constr
_refine_ls_matrix_type full
_refine_ls_number_parameters 372
_refine_ls_number_reflns 5137
_refine_ls_number_restraints 0
_refine_ls_restrained_S_all 1.041
_refine_ls_R_factor_all 0.0866
_refine_ls_R_factor_gt 0.0640
_refine_ls_shift/su_max 0.002
_refine_ls_shift/su_mean 0.000
_refine_ls_structure_factor_coef Fsqd
_refine_ls_weighting_details 'w=1/[\s^2^(Fo^2^)+(0.1117P)^2^+0.1727P] where P=(Fo^2^+2Fc^2^)/3'
_refine_ls_weighting_scheme calc
_refine_ls_wR_factor_gt 0.1655
_refine_ls_wR_factor_ref 0.1878
_reflns_Friedel_coverage 0.000
_reflns_number_gt 3696
_reflns_number_total 5137
_reflns_threshold_expression 'I > 2\s(I)'
_cod_data_source_file jo9b01169_si_004.cif
_cod_data_source_block 171216_sgr5_055b
_cod_database_code 4034390
_shelx_shelxl_version_number 2016/6
_chemical_oxdiff_formula 'C H N O S'
_shelx_space_group_comment
;
The symmetry employed for this shelxl refinement is uniquely defined
by the following loop, which should always be used as a source of
symmetry information in preference to the above space-group names.
They are only intended as comments.
;
_shelx_estimated_absorpt_t_max 0.958
_shelx_estimated_absorpt_t_min 0.943
_reflns_odcompleteness_completeness 99.56
_reflns_odcompleteness_iscentric 1
_reflns_odcompleteness_theta 26.32
_olex2_refinement_description
;
1. Fixed Uiso
 At 1.2 times of:
  All C(H) groups, All C(H,H) groups
 At 1.5 times of:
  All C(H,H,H) groups
2.a Secondary CH2 refined with riding coordinates:
 C9(H9A,H9B), C10(H10A,H10B), C11(H11A,H11B), C12(H12A,H12B), C29(H29A,H29B)
2.b Aromatic/amide H refined with riding coordinates:
 C1(H1), C2(H2), C3(H3), C4(H4), C17(H17), C18(H18), C19(H19), C20(H20),
 C23(H23), C24(H24), C26(H26), C27(H27), C31(H31), C32(H32), C33(H33), C34(H34),
  C35(H35)
2.c Idealised Me refined as rotating group:
 C21(H21A,H21B,H21C), C28(H28A,H28B,H28C)
;
_olex2_submission_special_instructions 'No special instructions were received'

loop_
_space_group_symop_operation_xyz
'x, y, z'
'-x+1/2, y+1/2, -z+1/2'
'-x, -y, -z'
'x-1/2, -y-1/2, z-1/2'

loop_
_atom_site_label
_atom_site_type_symbol
_atom_site_fract_x
_atom_site_fract_y
_atom_site_fract_z
_atom_site_U_iso_or_equiv
_atom_site_adp_type
_atom_site_occupancy
_atom_site_site_symmetry_order
_atom_site_calc_flag
_atom_site_refinement_flags_posn
S1 S 0.65786(5) 0.36236(8) 0.12666(4) 0.0533(3) Uani 1 1 d .
O1 O 0.71669(17) 0.4600(2) 0.16362(11) 0.0708(6) Uani 1 1 d .
O2 O 0.57030(15) 0.3399(3) 0.14677(13) 0.0829(8) Uani 1 1 d .
N1 N 0.86495(14) 0.2249(2) 0.17486(10) 0.0396(5) Uani 1 1 d .
N2 N 0.70685(14) 0.2101(2) 0.13100(10) 0.0424(5) Uani 1 1 d .
N3 N 0.79442(13) 0.18680(19) -0.06755(10) 0.0369(5) Uani 1 1 d .
C1 C 1.00774(17) 0.1625(2) 0.04343(13) 0.0403(6) Uani 1 1 d .
H1 H 1.000016 0.141958 -0.003323 0.048 Uiso 1 1 calc R
C2 C 1.09267(17) 0.1727(3) 0.07843(15) 0.0478(7) Uani 1 1 d .
H2 H 1.142642 0.160404 0.054659 0.057 Uiso 1 1 calc R
C3 C 1.10585(18) 0.2012(3) 0.14870(15) 0.0506(7) Uani 1 1 d .
H3 H 1.164283 0.206094 0.170979 0.061 Uiso 1 1 calc R
C4 C 1.03393(18) 0.2221(3) 0.18568(14) 0.0468(6) Uani 1 1 d .
H4 H 1.042615 0.241982 0.232476 0.056 Uiso 1 1 calc R
C5 C 0.94773(16) 0.2123(2) 0.15045(12) 0.0357(5) Uani 1 1 d .
C6 C 0.93286(16) 0.1836(2) 0.07950(12) 0.0342(5) Uani 1 1 d .
C7 C 0.83703(15) 0.1764(2) 0.06098(12) 0.0337(5) Uani 1 1 d .
C8 C 0.79890(16) 0.2035(2) 0.12066(12) 0.0360(5) Uani 1 1 d .
C9 C 0.65836(18) 0.0888(3) 0.15452(14) 0.0501(7) Uani 1 1 d .
H9A H 0.623116 0.118082 0.190649 0.060 Uiso 1 1 calc R
H9B H 0.702556 0.022524 0.174450 0.060 Uiso 1 1 calc R
C10 C 0.59567(19) 0.0168(3) 0.09863(16) 0.0625(8) Uani 1 1 d .
H10A H 0.540579 -0.007788 0.117694 0.075 Uiso 1 1 calc R
H10B H 0.579630 0.082112 0.061691 0.075 Uiso 1 1 calc R
C11 C 0.6328(2) -0.1114(3) 0.06815(14) 0.0552(7) Uani 1 1 d .
H11A H 0.590419 -0.141592 0.029760 0.066 Uiso 1 1 calc R
H11B H 0.636743 -0.183813 0.102574 0.066 Uiso 1 1 calc R
C12 C 0.72513(18) -0.0941(2) 0.04311(13) 0.0424(6) Uani 1 1 d .
H12A H 0.768250 -0.072508 0.082607 0.051 Uiso 1 1 calc R
H12B H 0.742611 -0.182198 0.025214 0.051 Uiso 1 1 calc R
C13 C 0.73365(15) 0.0135(2) -0.01107(12) 0.0348(5) Uani 1 1 d .
C14 C 0.78862(15) 0.1272(2) -0.00335(11) 0.0333(5) Uani 1 1 d .
C15 C 0.74078(16) 0.1122(2) -0.11621(12) 0.0375(6) Uani 1 1 d .
C16 C 0.70153(15) 0.0031(2) -0.08258(11) 0.0352(5) Uani 1 1 d .
C17 C 0.64543(16) -0.0899(3) -0.12228(14) 0.0444(6) Uani 1 1 d .
H17 H 0.618703 -0.162872 -0.101334 0.053 Uiso 1 1 calc R
C18 C 0.63034(19) -0.0723(3) -0.19209(14) 0.0515(7) Uani 1 1 d .
H18 H 0.592970 -0.133694 -0.218444 0.062 Uiso 1 1 calc R
C19 C 0.6703(2) 0.0366(3) -0.22430(14) 0.0531(7) Uani 1 1 d .
H19 H 0.659350 0.045985 -0.271843 0.064 Uiso 1 1 calc R
C20 C 0.72555(19) 0.1302(3) -0.18722(13) 0.0467(6) Uani 1 1 d .
H20 H 0.751774 0.202814 -0.208797 0.056 Uiso 1 1 calc R
C21 C 0.8530(2) 0.2503(3) 0.24633(13) 0.0555(7) Uani 1 1 d .
H21A H 0.790095 0.263760 0.250488 0.083 Uiso 1 1 calc GR
H21B H 0.886147 0.331247 0.262108 0.083 Uiso 1 1 calc GR
H21C H 0.874905 0.172546 0.273719 0.083 Uiso 1 1 calc GR
C22 C 0.64619(18) 0.4124(3) 0.03963(15) 0.0484(7) Uani 1 1 d .
C23 C 0.7002(2) 0.5152(3) 0.01820(15) 0.0514(7) Uani 1 1 d .
H23 H 0.742937 0.558157 0.049447 0.062 Uiso 1 1 calc R
C24 C 0.6901(2) 0.5537(3) -0.05032(15) 0.0526(7) Uani 1 1 d .
H24 H 0.726172 0.624045 -0.064495 0.063 Uiso 1 1 calc R
C25 C 0.6285(2) 0.4913(3) -0.09811(15) 0.0522(7) Uani 1 1 d .
C26 C 0.5746(2) 0.3900(4) -0.07466(18) 0.0747(10) Uani 1 1 d .
H26 H 0.531380 0.347263 -0.105630 0.090 Uiso 1 1 calc R
C27 C 0.5831(2) 0.3507(4) -0.00686(18) 0.0748(10) Uani 1 1 d .
H27 H 0.546007 0.282078 0.007560 0.090 Uiso 1 1 calc R
C28 C 0.6214(2) 0.5293(3) -0.17292(16) 0.0673(9) Uani 1 1 d .
H28A H 0.653118 0.614071 -0.178138 0.101 Uiso 1 1 calc GR
H28B H 0.559026 0.540592 -0.190421 0.101 Uiso 1 1 calc GR
H28C H 0.647500 0.457488 -0.198047 0.101 Uiso 1 1 calc GR
C29 C 0.84030(18) 0.3144(2) -0.08082(13) 0.0415(6) Uani 1 1 d .
H29A H 0.851113 0.364765 -0.037829 0.050 Uiso 1 1 calc R
H29B H 0.799671 0.369593 -0.111981 0.050 Uiso 1 1 calc R
C30 C 0.92933(17) 0.3024(2) -0.11100(12) 0.0391(6) Uani 1 1 d .
C31 C 0.95752(19) 0.1841(3) -0.14139(14) 0.0475(7) Uani 1 1 d .
H31 H 0.920910 0.106240 -0.144251 0.057 Uiso 1 1 calc R
C32 C 1.0401(2) 0.1804(3) -0.16775(15) 0.0564(7) Uani 1 1 d .
H32 H 1.058540 0.100186 -0.188180 0.068 Uiso 1 1 calc R
C33 C 1.0949(2) 0.2956(4) -0.16364(16) 0.0654(9) Uani 1 1 d .
H33 H 1.150560 0.292906 -0.180703 0.078 Uiso 1 1 calc R
C34 C 1.0668(2) 0.4130(3) -0.13447(19) 0.0684(9) Uani 1 1 d .
H34 H 1.103261 0.491069 -0.132269 0.082 Uiso 1 1 calc R
C35 C 0.98476(19) 0.4173(3) -0.10806(16) 0.0549(7) Uani 1 1 d .
H35 H 0.966580 0.498186 -0.088134 0.066 Uiso 1 1 calc R

loop_
_atom_site_aniso_label
_atom_site_aniso_U_11
_atom_site_aniso_U_22
_atom_site_aniso_U_33
_atom_site_aniso_U_23
_atom_site_aniso_U_13
_atom_site_aniso_U_12
S1 0.0502(5) 0.0596(5) 0.0531(4) 0.0014(3) 0.0192(3) 0.0162(3)
O1 0.0960(17) 0.0569(12) 0.0589(12) -0.0166(10) 0.0061(12) 0.0159(12)
O2 0.0566(14) 0.1100(18) 0.0899(17) 0.0261(14) 0.0420(13) 0.0331(13)
N1 0.0419(12) 0.0442(11) 0.0333(10) -0.0031(9) 0.0067(9) -0.0018(10)
N2 0.0349(11) 0.0486(12) 0.0464(12) 0.0030(10) 0.0169(9) 0.0019(10)
N3 0.0358(11) 0.0410(11) 0.0355(10) 0.0013(9) 0.0100(9) -0.0013(9)
C1 0.0384(14) 0.0405(13) 0.0430(14) -0.0028(11) 0.0090(11) 0.0047(11)
C2 0.0335(14) 0.0518(15) 0.0595(17) -0.0034(13) 0.0116(12) 0.0053(12)
C3 0.0343(14) 0.0505(15) 0.0649(18) -0.0048(13) -0.0029(13) 0.0018(12)
C4 0.0458(15) 0.0490(15) 0.0442(14) -0.0065(12) -0.0011(12) 0.0014(12)
C5 0.0361(13) 0.0323(11) 0.0389(13) -0.0022(10) 0.0050(10) -0.0028(10)
C6 0.0325(12) 0.0317(11) 0.0386(12) -0.0016(10) 0.0053(10) 0.0007(10)
C7 0.0323(12) 0.0345(11) 0.0355(12) 0.0011(10) 0.0081(10) -0.0002(10)
C8 0.0335(13) 0.0377(12) 0.0381(12) 0.0006(10) 0.0098(10) -0.0023(10)
C9 0.0463(16) 0.0552(16) 0.0533(16) 0.0013(13) 0.0251(13) -0.0062(13)
C10 0.0398(15) 0.078(2) 0.072(2) -0.0073(17) 0.0161(14) -0.0092(15)
C11 0.0572(18) 0.0616(17) 0.0486(15) 0.0012(13) 0.0139(14) -0.0221(15)
C12 0.0480(15) 0.0393(13) 0.0403(13) -0.0011(11) 0.0075(11) -0.0019(12)
C13 0.0281(12) 0.0399(12) 0.0376(12) -0.0006(10) 0.0091(10) 0.0033(10)
C14 0.0277(11) 0.0393(12) 0.0340(12) 0.0000(10) 0.0082(10) 0.0057(10)
C15 0.0315(12) 0.0451(13) 0.0362(12) -0.0001(11) 0.0048(10) 0.0071(11)
C16 0.0260(11) 0.0413(13) 0.0385(12) -0.0024(11) 0.0053(10) 0.0062(10)
C17 0.0335(13) 0.0459(14) 0.0532(15) -0.0021(12) 0.0021(12) 0.0040(11)
C18 0.0463(16) 0.0564(16) 0.0488(16) -0.0084(13) -0.0080(13) 0.0057(14)
C19 0.0564(17) 0.0652(18) 0.0356(13) -0.0032(13) -0.0041(12) 0.0156(15)
C20 0.0509(16) 0.0518(15) 0.0372(13) 0.0041(12) 0.0048(12) 0.0069(13)
C21 0.0598(18) 0.0727(19) 0.0354(14) -0.0051(13) 0.0115(13) 0.0031(15)
C22 0.0385(15) 0.0485(15) 0.0593(16) 0.0010(13) 0.0107(13) 0.0064(13)
C23 0.0534(17) 0.0400(13) 0.0599(17) -0.0015(13) 0.0028(14) 0.0029(13)
C24 0.0547(17) 0.0409(14) 0.0639(18) 0.0038(13) 0.0143(15) -0.0001(13)
C25 0.0532(17) 0.0460(14) 0.0585(17) 0.0017(13) 0.0115(14) 0.0134(13)
C26 0.067(2) 0.083(2) 0.069(2) 0.0114(18) -0.0152(17) -0.0227(19)
C27 0.063(2) 0.081(2) 0.076(2) 0.0242(18) -0.0081(18) -0.0266(18)
C28 0.076(2) 0.0702(19) 0.0575(18) 0.0027(15) 0.0133(16) 0.0162(17)
C29 0.0473(15) 0.0366(12) 0.0429(13) 0.0032(11) 0.0146(12) 0.0002(11)
C30 0.0404(14) 0.0411(13) 0.0364(12) 0.0087(11) 0.0062(11) 0.0000(11)
C31 0.0468(15) 0.0487(14) 0.0489(15) -0.0015(12) 0.0141(12) -0.0037(13)
C32 0.0523(17) 0.0668(18) 0.0529(17) 0.0040(14) 0.0180(14) 0.0102(15)
C33 0.0452(17) 0.084(2) 0.071(2) 0.0259(18) 0.0236(15) 0.0071(17)
C34 0.0460(18) 0.0654(19) 0.095(2) 0.0260(19) 0.0123(17) -0.0099(16)
C35 0.0503(17) 0.0417(14) 0.0734(19) 0.0097(14) 0.0097(15) -0.0051(13)

loop_
_atom_type_symbol
_atom_type_description
_atom_type_scat_dispersion_real
_atom_type_scat_dispersion_imag
_atom_type_scat_source
C C 0.0033 0.0016 'International Tables Vol C Tables 4.2.6.8 and 6.1.1.4'
H H 0.0000 0.0000 'International Tables Vol C Tables 4.2.6.8 and 6.1.1.4'
N N 0.0061 0.0033 'International Tables Vol C Tables 4.2.6.8 and 6.1.1.4'
O O 0.0106 0.0060 'International Tables Vol C Tables 4.2.6.8 and 6.1.1.4'
S S 0.1246 0.1234 'International Tables Vol C Tables 4.2.6.8 and 6.1.1.4'

loop_
_geom_angle_atom_site_label_1
_geom_angle_atom_site_label_2
_geom_angle_atom_site_label_3
_geom_angle
O1 S1 N2 108.98(12)
O1 S1 C22 107.09(14)
O2 S1 O1 119.42(15)
O2 S1 N2 105.34(13)
O2 S1 C22 108.48(14)
N2 S1 C22 106.95(12)
C5 N1 C21 124.2(2)
C8 N1 C5 108.06(18)
C8 N1 C21 127.7(2)
C8 N2 S1 117.82(16)
C8 N2 C9 121.7(2)
C9 N2 S1 119.95(17)
C14 N3 C29 126.41(19)
C15 N3 C14 108.30(18)
C15 N3 C29 124.94(19)
C2 C1 H1 120.6
C2 C1 C6 118.7(2)
C6 C1 H1 120.6
C1 C2 H2 119.2
C1 C2 C3 121.6(2)
C3 C2 H2 119.2
C2 C3 H3 119.4
C4 C3 C2 121.1(2)
C4 C3 H3 119.4
C3 C4 H4 121.3
C3 C4 C5 117.5(2)
C5 C4 H4 121.3
N1 C5 C4 129.5(2)
N1 C5 C6 108.2(2)
C4 C5 C6 122.3(2)
C1 C6 C5 118.7(2)
C1 C6 C7 133.9(2)
C5 C6 C7 107.4(2)
C6 C7 C14 127.9(2)
C8 C7 C6 105.8(2)
C8 C7 C14 125.5(2)
N1 C8 N2 120.3(2)
N1 C8 C7 110.6(2)
C7 C8 N2 129.1(2)
N2 C9 H9A 108.5
N2 C9 H9B 108.5
N2 C9 C10 115.0(2)
H9A C9 H9B 107.5
C10 C9 H9A 108.5
C10 C9 H9B 108.5
C9 C10 H10A 108.3
C9 C10 H10B 108.3
H10A C10 H10B 107.4
C11 C10 C9 115.9(3)
C11 C10 H10A 108.3
C11 C10 H10B 108.3
C10 C11 H11A 108.5
C10 C11 H11B 108.5
C10 C11 C12 115.0(2)
H11A C11 H11B 107.5
C12 C11 H11A 108.5
C12 C11 H11B 108.5
C11 C12 H12A 108.0
C11 C12 H12B 108.0
H12A C12 H12B 107.3
C13 C12 C11 117.1(2)
C13 C12 H12A 108.0
C13 C12 H12B 108.0
C14 C13 C12 125.3(2)
C14 C13 C16 107.1(2)
C16 C13 C12 126.5(2)
N3 C14 C7 124.5(2)
C13 C14 N3 109.4(2)
C13 C14 C7 126.1(2)
N3 C15 C16 108.17(19)
N3 C15 C20 129.8(2)
C20 C15 C16 122.0(2)
C15 C16 C13 107.0(2)
C17 C16 C13 134.4(2)
C17 C16 C15 118.6(2)
C16 C17 H17 120.3
C18 C17 C16 119.5(3)
C18 C17 H17 120.3
C17 C18 H18 119.6
C17 C18 C19 120.9(3)
C19 C18 H18 119.6
C18 C19 H19 119.3
C20 C19 C18 121.4(2)
C20 C19 H19 119.3
C15 C20 H20 121.2
C19 C20 C15 117.6(3)
C19 C20 H20 121.2
N1 C21 H21A 109.5
N1 C21 H21B 109.5
N1 C21 H21C 109.5
H21A C21 H21B 109.5
H21A C21 H21C 109.5
H21B C21 H21C 109.5
C23 C22 S1 119.8(2)
C27 C22 S1 120.5(2)
C27 C22 C23 119.7(3)
C22 C23 H23 120.4
C22 C23 C24 119.2(3)
C24 C23 H23 120.4
C23 C24 H24 119.0
C25 C24 C23 122.0(3)
C25 C24 H24 119.0
C24 C25 C26 117.2(3)
C24 C25 C28 121.5(3)
C26 C25 C28 121.3(3)
C25 C26 H26 119.1
C27 C26 C25 121.7(3)
C27 C26 H26 119.1
C22 C27 C26 120.1(3)
C22 C27 H27 119.9
C26 C27 H27 119.9
C25 C28 H28A 109.5
C25 C28 H28B 109.5
C25 C28 H28C 109.5
H28A C28 H28B 109.5
H28A C28 H28C 109.5
H28B C28 H28C 109.5
N3 C29 H29A 108.0
N3 C29 H29B 108.0
N3 C29 C30 117.08(19)
H29A C29 H29B 107.3
C30 C29 H29A 108.0
C30 C29 H29B 108.0
C31 C30 C29 123.7(2)
C31 C30 C35 118.5(2)
C35 C30 C29 117.8(2)
C30 C31 H31 119.7
C30 C31 C32 120.6(3)
C32 C31 H31 119.7
C31 C32 H32 120.0
C33 C32 C31 120.0(3)
C33 C32 H32 120.0
C32 C33 H33 120.2
C34 C33 C32 119.6(3)
C34 C33 H33 120.2
C33 C34 H34 119.7
C33 C34 C35 120.6(3)
C35 C34 H34 119.7
C30 C35 H35 119.7
C34 C35 C30 120.7(3)
C34 C35 H35 119.7

loop_
_geom_bond_atom_site_label_1
_geom_bond_atom_site_label_2
_geom_bond_distance
S1 O1 1.430(2)
S1 O2 1.423(2)
S1 N2 1.645(2)
S1 C22 1.759(3)
N1 C5 1.379(3)
N1 C8 1.378(3)
N1 C21 1.450(3)
N2 C8 1.412(3)
N2 C9 1.482(3)
N3 C14 1.394(3)
N3 C15 1.377(3)
N3 C29 1.452(3)
C1 H1 0.9300
C1 C2 1.373(4)
C1 C6 1.402(3)
C2 H2 0.9300
C2 C3 1.393(4)
C3 H3 0.9300
C3 C4 1.375(4)
C4 H4 0.9300
C4 C5 1.391(3)
C5 C6 1.408(3)
C6 C7 1.435(3)
C7 C8 1.381(3)
C7 C14 1.458(3)
C9 H9A 0.9700
C9 H9B 0.9700
C9 C10 1.524(4)
C10 H10A 0.9700
C10 H10B 0.9700
C10 C11 1.511(4)
C11 H11A 0.9700
C11 H11B 0.9700
C11 C12 1.522(4)
C12 H12A 0.9700
C12 H12B 0.9700
C12 C13 1.503(3)
C13 C14 1.372(3)
C13 C16 1.429(3)
C15 C16 1.409(3)
C15 C20 1.392(3)
C16 C17 1.403(3)
C17 H17 0.9300
C17 C18 1.369(4)
C18 H18 0.9300
C18 C19 1.398(4)
C19 H19 0.9300
C19 C20 1.375(4)
C20 H20 0.9300
C21 H21A 0.9600
C21 H21B 0.9600
C21 H21C 0.9600
C22 C23 1.377(4)
C22 C27 1.369(4)
C23 H23 0.9300
C23 C24 1.383(4)
C24 H24 0.9300
C24 C25 1.375(4)
C25 C26 1.380(4)
C25 C28 1.501(4)
C26 H26 0.9300
C26 C27 1.372(5)
C27 H27 0.9300
C28 H28A 0.9600
C28 H28B 0.9600
C28 H28C 0.9600
C29 H29A 0.9700
C29 H29B 0.9700
C29 C30 1.518(3)
C30 C31 1.379(4)
C30 C35 1.385(4)
C31 H31 0.9300
C31 C32 1.389(4)
C32 H32 0.9300
C32 C33 1.381(4)
C33 H33 0.9300
C33 C34 1.361(5)
C34 H34 0.9300
C34 C35 1.382(4)
C35 H35 0.9300
